data_2100806
loop_
_publ_author_name
'Vasilevsky, I.'
'Rose, N. J.'
'Stenkamp, R. E.'

_publ_section_title
;
 Structural studies of oxygen-bridged iron compounds
;
_journal_issue 4
_journal_name_full 'Acta Crystallographica Section B'
_journal_page_first 444
_journal_page_last 449
_journal_paper_doi 10.1107/S0108768192000107
_journal_volume 48
_journal_year 1992
_chemical_formula_moiety 'C30 H30 B2 Cl2 Fe2 N6 O7,H2 O1,2(C2 H3 N1)'
_chemical_formula_sum 'C34 H38 B2 Cl2 Fe2 N8 O8'
_chemical_formula_weight 891.0
_space_group_IT_number 14
_space_group_name_Hall '-P 2yn'
_space_group_name_H-M_alt 'P 1 21/n 1'
_symmetry_cell_setting monoclinic
_symmetry_space_group_name_Hall '-P 2yn'
_symmetry_space_group_name_H-M 'P 1 21/n 1'
_cell_angle_alpha 90
_cell_angle_beta 92.880(10)
_cell_angle_gamma 90
_cell_formula_units_Z 4
_cell_length_a 11.860(2)
_cell_length_b 20.911(5)
_cell_length_c 16.175(3)
_cell_volume 4006.4(14)
_diffrn_radiation_type Mo
_diffrn_radiation_wavelength 0.7107
_exptl_absorpt_coefficient_mu 0.91
_exptl_crystal_density_diffrn 1.48
_exptl_crystal_F_000 1832
_cod_data_source_file st0523.cif
_cod_data_source_block st0523b
_cod_original_cell_volume 4006(3)
_cod_database_code 2100806

loop_
_space_group_symop_id
_space_group_symop_operation_xyz
1 x,y,z
2 -x+1/2,y+1/2,-z+1/2
3 -x,-y,-z
4 x+1/2,-y+1/2,z+1/2

loop_
_atom_site_label
_atom_site_fract_x
_atom_site_fract_y
_atom_site_fract_z
_atom_site_U_iso_or_equiv
Fe1A .67514(4) .16202(2) .84516(3) .0268(2)
Fe1B .61064(4) .15290(2) .67211(3) .0279(2)
Cl1A .59180(8) .20866(5) .95521(6) .0486(4)
Cl1B .44878(8) .18185(5) .59699(6) .0456(4)
O1A .5448(2) .03740(10) .86670(10) .0419(9)
O2A .8062(2) .28100(10) .78370(10) .0393(9)
O3A .6167(2) .24180(10) .76280(10) .0313(8)
O1B .7080(2) .29420(10) .65090(10) .0410(9)
O2B .5258(2) .02140(10) .71920(10) .0407(9)
O3B .5400(2) .12990(10) .77610(10) .0284(8)
O4 .7481(2) .13360(10) .74180(10) .0326(8)
O5 .3946(2) .26250(10) .7732(2) .0860(10)
N1A .6427(2) .06740(10) .8912(2) .0350(10)
N2A .8152(2) .13340(10) .9280(2) .0310(10)
N3A .8085(2) .23420(10) .8423(2) .0310(10)
N1B .7044(2) .23300(10) .6181(2) .0360(10)
N2B .6870(2) .1192(2) .5625(2) .0360(10)
N3B .5799(2) .05230(10) .6590(2) .0360(10)
N4 -.0364(3) .1722(2) .6678(3) .099(2)
N5 .2095(5) .3379(3) .7145(4) .147(3)
B1A .6912(3) .2945(2) .7422(3) .034(2)
B1B .4928(4) .0680(2) .7877(2) .033(2)
C1A .6786(4) -.0203(2) .9906(2) .062(2)
C2A .7050(3) .0416(2) .9498(2) .0380(10)
C3A .8045(3) .0801(2) .9724(2) .0380(10)
C4A .8851(4) .0647(2) 1.0357(2) .056(2)
C5A .9730(4) .1071(2) 1.0523(3) .064(2)
C6A .9820(3) .1620(2) 1.0065(2) .049(2)
C7A .8999(3) .1738(2) .9428(2) .0350(10)
C8A .9007(3) .2296(2) .8875(2) .0330(10)
C9A .9960(3) .2740(2) .8829(3) .052(2)
C10A .6549(3) .3642(2) .7694(2) .0370(10)
C11A .5996(3) .3739(2) .8421(3) .052(2)
C12A .5769(4) .4355(2) .8710(3) .063(2)
C13A .6093(4) .4879(2) .8272(3) .063(2)
C14A .6643(4) .4798(2) .7561(3) .060(2)
C15A .6866(3) .4189(2) .7269(2) .047(2)
C1B .8059(3) .2782(2) .5042(3) .065(2)
C2B .7497(3) .2263(2) .5487(2) .0380(10)
C3B .7427(3) .1614(2) .5159(2) .0420(10)
C4B .7917(3) .1410(3) .4441(2) .062(2)
C5B .7784(4) .0779(3) .4203(3) .073(2)
C6B .7207(4) .0354(2) .4675(3) .060(2)
C7B .6759(3) .0580(2) .5411(2) .042(2)
C8B .6142(3) .0187(2) .5987(2) .0400(10)
C9B .5986(3) -.0519(2) .5905(3) .059(2)
C10B .3588(3) .0661(2) .7935(2) .0300(10)
C11B .2911(3) .0156(2) .7656(2) .048(2)
C12B .1745(3) .0165(2) .7728(3) .059(2)
C13B .1229(3) .0673(2) .8070(3) .053(2)
C14B .1872(4) .1172(2) .8354(3) .058(2)
C15B .3035(3) .1165(2) .8291(2) .047(2)
C16 .0466(4) .1686(2) .6413(3) .067(2)
C17 .1598(5) .1629(3) .6104(4) .118(3)
C18 .1262(6) .3529(3) .6912(4) .094(3)
C19 .0121(5) .3700(3) .6588(4) .109(3)
H(O3A) .5467 .2493 .7696 ?
H(O4) .8015 .1438 .7322 ?
H1(O5) .3793 .2369 .7309 ?
H2(O5) .3618 .2999 .7325 ?
H1(C1A) .6711 -.0135 1.0480 ?
H2(C1A) .6284 -.0457 .9639 ?
H3(C1A) .7434 -.0556 .9876 ?
H(C4A) .8772 .0254 1.0641 ?
H(C5A) 1.0312 .0975 1.0959 ?
H(C6A) 1.0395 .1916 1.0188 ?
H1(C9A) 1.0438 .2566 .8401 ?
H2(C9A) 1.0445 .2698 .9131 ?
H3(C9A) .9798 .3183 .8594 ?
H(C11A) .5814 .3390 .8726 ?
H(C12A) .5287 .4442 .9162 ?
H(C13A) .5922 .5285 .8479 ?
H(C14A) .6962 .5088 .7350 ?
H(C15A) .7307 .4139 .6792 ?
H1(C1B) .8909 .2766 .5076 ?
H2(C1B) .7753 .3184 .5209 ?
H3(C1B) .7887 .2751 .4462 ?
H(C4B) .8385 .1722 .4184 ?
H(C5B) .8197 .0625 .3713 ?
H(C6B) .7134 -.0045 .4559 ?
H1(C9B) .5875 -.0647 .5400 ?
H2(C9B) .5399 -.0682 .6177 ?
H3(C9B) .6748 -.0716 .5953 ?
H(C11B) .3285 -.0222 .7414 ?
H(C12B) .1366 -.0224 .7632 ?
H(C(13B) .0399 .0716 .8148 ?
H(C14B) .1449 .1515 .8534 ?
H(C15B) .3307 .1501 .8231 ?
H1(C17) .1364 .1288 .5682 ?
H2(C17) .2186 .1812 .6596 ?
H3(C17) .1724 .1736 .5823 ?
H1(C19) .9850 .4092 .6861 ?
H2(C19) 1.0098 .3778 .6065 ?
H3(C19) .9580 .3466 .6860 ?

loop_
_geom_angle_atom_site_label_1
_geom_angle_atom_site_label_2
_geom_angle_atom_site_label_3
_geom_angle
Cl1A Fe1A N1A 91.75(8)
Cl1B Fe1B N1B 90.87(8)
Cl1A Fe1A N2A 89.10(8)
Cl1B Fe1B N2B 91.47(8)
Cl1A Fe1A N3A 93.63(8)
Cl1B Fe1B N3B 94.18(8)
Cl1A Fe1A O3A 90.72(6)
Cl1B Fe1B O3A 96.83(6)
Cl1A Fe1A O3B 102.07(7)
Cl1B Fe1B O3B 97.77(7)
Cl1A Fe1A O4 171.91(7)
Cl1B Fe1B O4 175.79(7)
N1A Fe1A N2A 71.20(10)
N1B Fe1B N2B 71.40(10)
N1A Fe1A N3A 141.40(10)
N1B Fe1B N3B 142.10(10)
N1A Fe1A O3A 147.12(9)
N1B Fe1B O3B 139.70(10)
N1A Fe1A O3B 74.68(9)
N1B Fe1B O3A 69.51(9)
N2A Fe1A N3A 70.80(10)
N2B Fe1B N3B 70.90(10)
N2A Fe1A O3A 141.67(9)
N2B Fe1B O3B 146.80(10)
N2A Fe1A O3B 144.30(10)
N2B Fe1B O3A 140.10(10)
N3A Fe1A O3A 70.98(9)
N3B Fe1B O3B 76.60(10)
N3A Fe1A O3B 140.50(10)
N3B Fe1B O3A 146.30(10)
O3A Fe1A O3B 72.75(8)
O3B Fe1B O3A 70.40(8)
O4 Fe1A N1A 96.20(10)
O4 Fe1B N1B 87.90(10)
O4 Fe1A N2A 94.80(10)
O4 Fe1B N2B 91.90(10)
O4 Fe1A N3A 81.00(10)
O4 Fe1B N3B 89.30(10)
O4 Fe1A O3A 81.81(8)
O4 Fe1A O3B 78.75(9)
O4 Fe1B O3A 78.96(8)
O4 Fe1B O3B 80.69(9)
Fe1A O3A Fe1B 77.34(7)
Fe1A O3B Fe1B 91.78(9)
Fe1A O4 Fe1B 92.10(9)
B1A O3A Fe1A 121.9(2)
B1B O3B Fe1B 121.3(2)
B1A O3A Fe1B 116.8(2)
B1B O3B Fe1A 122.2(2)

loop_
_geom_bond_atom_site_label_1
_geom_bond_atom_site_label_2
_geom_bond_distance
Fe1A Fe1B 2.8708
Fe1A Cl1A 2.2960(10)
Fe1B Cl1B 2.3010(10)
Fe1A N1A 2.155(3)
Fe1B N1B 2.214(3)
Fe1A N2A 2.165(3)
Fe1B N2B 2.149(3)
Fe1A N3A 2.189(3)
Fe1B N3B 2.144(3)
Fe1A O3A 2.224(2)
Fe1B O3A 2.367(2)
Fe1A O3B 2.022(2)
Fe1B O3B 1.976(2)
Fe1A O4 2.011(2)
Fe1B O4 1.976(2)
N1A C2A 1.290(4)
N1B C2B 1.277(5)
N1A O1A 1.362(4)
N1B O1B 1.385(4)
N2A C3A 1.335(5)
N2B C3B 1.353(5)
N2A C7A 1.325(4)
N2B C7B 1.331(5)
N3A C8A 1.287(4)
N3B C8B 1.285(5)
N3A O2A 1.362(4)
N3B O2B 1.356(4)
C2A C1A 1.494(5)
C2B C1B 1.479(6)
C2A C3A 1.461(5)
C2B C3B 1.459(6)
C3A C4A 1.403(5)
C3B C4B 1.391(6)
C4A C5A 1.385(6)
C4B C5B 1.381(8)
C5A C6A 1.373(6)
C5B C6B 1.376(7)
C6A C7A 1.403(5)
C6B C7B 1.410(6)
C7A C8A 1.472(5)
C7B C8B 1.465(5)
C8A C9A 1.468(5)
C8B C9B 1.492(5)
O2A B1A 1.516(5)
O2B B1B 1.542(5)
B1A O3A 1.461(5)
B1B O3B 1.426(5)
B1A C10A 1.589(5)
B1B C10B 1.598(5)
B1A O1B 1.499(5)
B1B O1A 1.531(5)
C10A C11A 1.390(6)
C10B C11B 1.389(5)
C10A C15A 1.395(5)
C10B C15B 1.383(5)
C11A C12A 1.400(6)
C11B C12B 1.394(6)
C12A C13A 1.372(6)
C12B C13B 1.357(6)
C13A C14A 1.361(7)
C13B C14B 1.360(6)
C14A C15A 1.389(6)
C14B C15B 1.388(6)
N4 C16 1.096(6)
C16 C17 1.461(7)
N5 C18 1.085(8)
C18 C19 1.471(9)
